data_1515459
loop_
_publ_author_name
'Scott, Lauren E.'
'Telpoukhovskaia, Maria'
'Rodr\'iguez-Rodr\'iguez, Cristina'
'Merkel, Michael'
'Bowen, Meryn L.'
'Page, Brent D. G.'
'Green, David E.'
'Storr, Tim'
'Thomas, Fancy'
'Allen, David D.'
'Lockman, Paul R.'
'Patrick, Brian O.'
'Adam, Michael J.'
'Orvig, Chris'

_publ_section_title
;
 N-Aryl-substituted 3-(\b-D-glucopyranosyloxy)-2-methyl-4(1H)-pyridinones
 as agents for Alzheimer's therapy
;
_journal_issue 4
_journal_name_full 'Chemical Science'
_journal_page_first 642
_journal_paper_doi 10.1039/c0sc00544d
_journal_volume 2
_journal_year 2011
_chemical_formula_sum 'C28 H34 Cu N4 O6 S2'
_chemical_formula_weight 650.25
_chemical_name_systematic
;
?
;
_space_group_IT_number 14
_symmetry_cell_setting monoclinic
_symmetry_space_group_name_Hall '-P 2ybc'
_symmetry_space_group_name_H-M 'P 1 21/c 1'
_atom_sites_solution_hydrogens geom
_atom_sites_solution_primary direct
_atom_sites_solution_secondary difmap
_audit_creation_method SHELXL-97
_cell_angle_alpha 90.00
_cell_angle_beta 103.182(4)
_cell_angle_gamma 90.00
_cell_formula_units_Z 2
_cell_length_a 7.7458(9)
_cell_length_b 16.433(2)
_cell_length_c 12.0999(14)
_cell_measurement_reflns_used 7279
_cell_measurement_temperature 173(2)
_cell_measurement_theta_max 27.99
_cell_measurement_theta_min 3.02
_cell_volume 1499.6(3)
_computing_structure_refinement 'SHELXL-97 (Sheldrick, 1997)'
_diffrn_ambient_temperature 173(2)
_diffrn_measured_fraction_theta_full 0.988
_diffrn_measured_fraction_theta_max 0.988
_diffrn_measurement_device_type 'Bruker X8 APEX II'
_diffrn_measurement_method 'area detector'
_diffrn_radiation_monochromator graphite
_diffrn_radiation_source 'fine-focus sealed tube'
_diffrn_radiation_type MoK\a
_diffrn_radiation_wavelength 0.71073
_diffrn_reflns_av_R_equivalents 0.0452
_diffrn_reflns_av_sigmaI/netI 0.0389
_diffrn_reflns_limit_h_max 9
_diffrn_reflns_limit_h_min -10
_diffrn_reflns_limit_k_max 21
_diffrn_reflns_limit_k_min -20
_diffrn_reflns_limit_l_max 16
_diffrn_reflns_limit_l_min -15
_diffrn_reflns_number 16222
_diffrn_reflns_theta_full 28.13
_diffrn_reflns_theta_max 28.13
_diffrn_reflns_theta_min 2.13
_exptl_absorpt_coefficient_mu 0.915
_exptl_absorpt_correction_T_max 0.896
_exptl_absorpt_correction_T_min 0.651
_exptl_absorpt_correction_type multi-scan
_exptl_crystal_colour green
_exptl_crystal_density_diffrn 1.440
_exptl_crystal_density_method 'not measured'
_exptl_crystal_description plate
_exptl_crystal_F_000 678
_exptl_crystal_size_max 0.45
_exptl_crystal_size_mid 0.35
_exptl_crystal_size_min 0.12
_refine_diff_density_max 0.427
_refine_diff_density_min -0.356
_refine_diff_density_rms 0.067
_refine_ls_extinction_method none
_refine_ls_goodness_of_fit_ref 1.070
_refine_ls_hydrogen_treatment mixed
_refine_ls_matrix_type full
_refine_ls_number_parameters 201
_refine_ls_number_reflns 3618
_refine_ls_number_restraints 0
_refine_ls_restrained_S_all 1.070
_refine_ls_R_factor_all 0.0434
_refine_ls_R_factor_gt 0.0346
_refine_ls_shift/su_max 0.000
_refine_ls_shift/su_mean 0.000
_refine_ls_structure_factor_coef Fsqd
_refine_ls_weighting_details 'calc w=1/[\s^2^(Fo^2^)+(0.0488P)^2^+0.4416P] where P=(Fo^2^+2Fc^2^)/3'
_refine_ls_weighting_scheme calc
_refine_ls_wR_factor_gt 0.0934
_refine_ls_wR_factor_ref 0.0979
_reflns_number_gt 3007
_reflns_number_total 3618
_reflns_threshold_expression >2sigma(I)
_cod_data_source_file c0sc00544d.txt
_cod_data_source_block co355
_cod_original_sg_symbol_H-M P21/c
_cod_database_code 1515459

loop_
_symmetry_equiv_pos_as_xyz
'x, y, z'
'-x, y+1/2, -z+1/2'
'-x, -y, -z'
'x, -y-1/2, z-1/2'

loop_
_atom_site_label
_atom_site_type_symbol
_atom_site_fract_x
_atom_site_fract_y
_atom_site_fract_z
_atom_site_U_iso_or_equiv
_atom_site_adp_type
_atom_site_occupancy
_atom_site_symmetry_multiplicity
_atom_site_calc_flag
_atom_site_refinement_flags
_atom_site_disorder_assembly
_atom_site_disorder_group
C1 C 0.5702(3) 0.20991(12) 0.4860(2) 0.0359(5) Uani 1 1 d . . .
H1A H 0.5316 0.2533 0.4303 0.054 Uiso 1 1 calc R . .
H1B H 0.6951 0.2181 0.5236 0.054 Uiso 1 1 calc R . .
H1C H 0.4980 0.2112 0.5428 0.054 Uiso 1 1 calc R . .
C2 C 0.5486(2) 0.12944(11) 0.42725(16) 0.0228(4) Uani 1 1 d . . .
C3 C 0.6841(2) 0.07299(11) 0.44526(15) 0.0202(4) Uani 1 1 d . . .
C4 C 0.6638(2) -0.00098(10) 0.38182(15) 0.0196(3) Uani 1 1 d . . .
C5 C 0.5001(2) -0.01685(11) 0.30727(17) 0.0241(4) Uani 1 1 d . . .
H5 H 0.4806 -0.0669 0.2672 0.029 Uiso 1 1 calc R . .
C6 C 0.3691(2) 0.04023(11) 0.29284(16) 0.0248(4) Uani 1 1 d . . .
H6 H 0.2590 0.0296 0.2414 0.030 Uiso 1 1 calc R . .
C7 C 0.2510(2) 0.17211(11) 0.32401(16) 0.0216(4) Uani 1 1 d . . .
C8 C 0.1506(2) 0.18908(12) 0.40222(16) 0.0259(4) Uani 1 1 d . . .
H8 H 0.1709 0.1601 0.4720 0.031 Uiso 1 1 calc R . .
C9 C 0.0209(2) 0.24819(12) 0.37860(16) 0.0272(4) Uani 1 1 d . . .
H9 H -0.0481 0.2594 0.4324 0.033 Uiso 1 1 calc R . .
C10 C -0.0104(2) 0.29176(11) 0.27682(16) 0.0240(4) Uani 1 1 d . . .
C11 C 0.0910(3) 0.27315(11) 0.19868(16) 0.0266(4) Uani 1 1 d . . .
H11 H 0.0705 0.3015 0.1285 0.032 Uiso 1 1 calc R . .
C12 C 0.2212(2) 0.21384(12) 0.22213(16) 0.0255(4) Uani 1 1 d . . .
H12 H 0.2899 0.2018 0.1684 0.031 Uiso 1 1 calc R . .
N1 N 0.39174(19) 0.11184(9) 0.35005(13) 0.0219(3) Uani 1 1 d . . .
N2 N -0.1397(3) 0.35011(12) 0.25309(18) 0.0369(4) Uani 1 1 d . . .
O1 O 0.80107(16) -0.04839(7) 0.39495(11) 0.0248(3) Uani 1 1 d . . .
O2 O 0.83968(16) 0.08509(8) 0.51671(11) 0.0247(3) Uani 1 1 d . . .
O3 O 0.7297(3) 0.07684(12) -0.05551(14) 0.0571(5) Uani 1 1 d . . .
Cu1 Cu 1.0000 0.0000 0.5000 0.01993(10) Uani 1 2 d S . .
S1 S 0.83808(8) 0.05143(4) 0.05788(5) 0.0422(2) Uani 0.961(2) 1 d P A 1
C13 C 0.7590(4) 0.10778(16) 0.1602(2) 0.0525(7) Uani 0.961(2) 1 d P A 1
H13A H 0.7933 0.1650 0.1568 0.079 Uiso 0.961(2) 1 calc PR A 1
H13B H 0.8104 0.0860 0.2360 0.079 Uiso 0.961(2) 1 calc PR A 1
H13C H 0.6295 0.1037 0.1447 0.079 Uiso 0.961(2) 1 calc PR A 1
C14 C 0.7560(4) -0.04562(15) 0.0867(3) 0.0518(6) Uani 0.961(2) 1 d P A 1
H14A H 0.7890 -0.0864 0.0361 0.078 Uiso 0.961(2) 1 calc PR A 1
H14B H 0.6265 -0.0433 0.0741 0.078 Uiso 0.961(2) 1 calc PR A 1
H14C H 0.8071 -0.0606 0.1658 0.078 Uiso 0.961(2) 1 calc PR A 1
S1B S 0.696(2) 0.0478(11) 0.0523(16) 0.051(6) Uiso 0.039(2) 1 d P A 2
C13B C 0.7590(4) 0.10778(16) 0.1602(2) 0.0525(7) Uani 0.039(2) 1 d P A 2
H13D H 0.7234 0.1637 0.1379 0.079 Uiso 0.039(2) 1 calc PR A 2
H13E H 0.8883 0.1052 0.1864 0.079 Uiso 0.039(2) 1 calc PR A 2
H13F H 0.7037 0.0907 0.2217 0.079 Uiso 0.039(2) 1 calc PR A 2
C14B C 0.7560(4) -0.04562(15) 0.0867(3) 0.0518(6) Uani 0.039(2) 1 d P A 2
H14D H 0.7185 -0.0809 0.0202 0.078 Uiso 0.039(2) 1 calc PR A 2
H14E H 0.7004 -0.0641 0.1474 0.078 Uiso 0.039(2) 1 calc PR A 2
H14F H 0.8852 -0.0480 0.1131 0.078 Uiso 0.039(2) 1 calc PR A 2
H2A H -0.142(3) 0.3783(16) 0.193(2) 0.047(7) Uiso 1 1 d . . .
H2B H -0.179(3) 0.3718(15) 0.307(2) 0.038(7) Uiso 1 1 d . . .

loop_
_atom_site_aniso_label
_atom_site_aniso_U_11
_atom_site_aniso_U_22
_atom_site_aniso_U_33
_atom_site_aniso_U_23
_atom_site_aniso_U_13
_atom_site_aniso_U_12
C1 0.0292(10) 0.0278(10) 0.0460(14) -0.0155(9) -0.0015(9) 0.0055(8)
C2 0.0229(8) 0.0206(8) 0.0239(10) -0.0025(7) 0.0036(7) 0.0006(7)
C3 0.0211(8) 0.0208(8) 0.0182(9) -0.0006(7) 0.0035(6) -0.0004(6)
C4 0.0211(8) 0.0170(8) 0.0203(9) 0.0023(6) 0.0044(6) 0.0016(6)
C5 0.0232(8) 0.0196(8) 0.0277(10) -0.0039(7) 0.0017(7) -0.0018(6)
C6 0.0209(8) 0.0238(9) 0.0281(10) -0.0017(7) 0.0020(7) -0.0026(7)
C7 0.0203(8) 0.0204(8) 0.0236(10) 0.0015(7) 0.0039(7) 0.0023(6)
C8 0.0293(9) 0.0288(10) 0.0205(9) 0.0076(7) 0.0073(7) 0.0059(7)
C9 0.0277(9) 0.0345(10) 0.0214(10) 0.0044(8) 0.0093(7) 0.0092(8)
C10 0.0246(8) 0.0239(9) 0.0222(10) 0.0016(7) 0.0029(7) 0.0031(7)
C11 0.0328(10) 0.0271(9) 0.0201(10) 0.0058(7) 0.0064(7) 0.0031(8)
C12 0.0274(9) 0.0278(10) 0.0237(10) 0.0009(7) 0.0108(7) 0.0030(7)
N1 0.0204(7) 0.0209(7) 0.0234(8) -0.0002(6) 0.0029(6) 0.0028(6)
N2 0.0444(10) 0.0412(11) 0.0262(10) 0.0099(8) 0.0101(8) 0.0237(8)
O1 0.0217(6) 0.0196(6) 0.0299(7) -0.0048(5) -0.0007(5) 0.0033(5)
O2 0.0213(6) 0.0242(6) 0.0259(7) -0.0070(5) 0.0000(5) 0.0032(5)
O3 0.0711(12) 0.0726(13) 0.0265(9) 0.0084(8) 0.0092(8) -0.0217(10)
Cu1 0.01897(16) 0.01953(16) 0.01977(18) -0.00165(11) 0.00128(11) 0.00257(11)
S1 0.0325(3) 0.0567(4) 0.0384(4) 0.0006(3) 0.0101(2) -0.0093(3)
C13 0.0733(17) 0.0461(15) 0.0400(14) -0.0005(11) 0.0170(12) -0.0169(13)
C14 0.0594(16) 0.0378(13) 0.0587(18) 0.0046(11) 0.0146(13) 0.0061(11)
C13B 0.0733(17) 0.0461(15) 0.0400(14) -0.0005(11) 0.0170(12) -0.0169(13)
C14B 0.0594(16) 0.0378(13) 0.0587(18) 0.0046(11) 0.0146(13) 0.0061(11)

loop_
_atom_type_symbol
_atom_type_description
_atom_type_scat_dispersion_real
_atom_type_scat_dispersion_imag
_atom_type_scat_source
C C 0.0033 0.0016 'International Tables Vol C Tables 4.2.6.8 and 6.1.1.4'
H H 0.0000 0.0000 'International Tables Vol C Tables 4.2.6.8 and 6.1.1.4'
N N 0.0061 0.0033 'International Tables Vol C Tables 4.2.6.8 and 6.1.1.4'
O O 0.0106 0.0060 'International Tables Vol C Tables 4.2.6.8 and 6.1.1.4'
Cu Cu 0.3201 1.2651 'International Tables Vol C Tables 4.2.6.8 and 6.1.1.4'
S S 0.1246 0.1234 'International Tables Vol C Tables 4.2.6.8 and 6.1.1.4'

loop_
_geom_angle_atom_site_label_1
_geom_angle_atom_site_label_2
_geom_angle_atom_site_label_3
_geom_angle
_geom_angle_site_symmetry_1
_geom_angle_site_symmetry_3
C2 C1 H1A 109.5 . .
C2 C1 H1B 109.5 . .
H1A C1 H1B 109.5 . .
C2 C1 H1C 109.5 . .
H1A C1 H1C 109.5 . .
H1B C1 H1C 109.5 . .
C3 C2 N1 119.02(16) . .
C3 C2 C1 121.44(16) . .
N1 C2 C1 119.51(15) . .
O2 C3 C2 123.13(16) . .
O2 C3 C4 116.73(15) . .
C2 C3 C4 120.07(15) . .
O1 C4 C5 124.21(16) . .
O1 C4 C3 117.30(15) . .
C5 C4 C3 118.47(15) . .
C6 C5 C4 119.45(16) . .
C6 C5 H5 120.3 . .
C4 C5 H5 120.3 . .
N1 C6 C5 121.70(16) . .
N1 C6 H6 119.2 . .
C5 C6 H6 119.2 . .
C8 C7 C12 120.29(16) . .
C8 C7 N1 120.00(16) . .
C12 C7 N1 119.69(16) . .
C9 C8 C7 119.77(17) . .
C9 C8 H8 120.1 . .
C7 C8 H8 120.1 . .
C8 C9 C10 121.03(18) . .
C8 C9 H9 119.5 . .
C10 C9 H9 119.5 . .
N2 C10 C11 120.66(18) . .
N2 C10 C9 121.05(18) . .
C11 C10 C9 118.27(17) . .
C12 C11 C10 120.82(17) . .
C12 C11 H11 119.6 . .
C10 C11 H11 119.6 . .
C7 C12 C11 119.81(17) . .
C7 C12 H12 120.1 . .
C11 C12 H12 120.1 . .
C6 N1 C2 121.17(15) . .
C6 N1 C7 118.50(14) . .
C2 N1 C7 120.24(14) . .
C10 N2 H2A 115.5(18) . .
C10 N2 H2B 120.1(16) . .
H2A N2 H2B 118(2) . .
C4 O1 Cu1 109.99(10) . .
C3 O2 Cu1 109.67(11) . .
S1B O3 S1 43.2(7) . .
O2 Cu1 O2 180.00(8) . 3_756
O2 Cu1 O1 93.97(5) . 3_756
O2 Cu1 O1 86.03(5) 3_756 3_756
O2 Cu1 O1 86.03(5) . .
O2 Cu1 O1 93.97(5) 3_756 .
O1 Cu1 O1 180.0 3_756 .
O3 S1 C13 106.58(13) . .
O3 S1 C14 106.19(12) . .
C13 S1 C14 97.82(13) . .
S1 C13 H13A 109.5 . .
S1 C13 H13B 109.5 . .
H13A C13 H13B 109.5 . .
S1 C13 H13C 109.5 . .
H13A C13 H13C 109.5 . .
H13B C13 H13C 109.5 . .
S1 C14 H14A 109.5 . .
S1 C14 H14B 109.5 . .
H14A C14 H14B 109.5 . .
S1 C14 H14C 109.5 . .
H14A C14 H14C 109.5 . .
H14B C14 H14C 109.5 . .

loop_
_geom_bond_atom_site_label_1
_geom_bond_atom_site_label_2
_geom_bond_distance
_geom_bond_site_symmetry_2
C1 C2 1.493(3) .
C1 H1A 0.9800 .
C1 H1B 0.9800 .
C1 H1C 0.9800 .
C2 C3 1.380(2) .
C2 N1 1.384(2) .
C3 O2 1.328(2) .
C3 C4 1.427(2) .
C4 O1 1.298(2) .
C4 C5 1.403(2) .
C5 C6 1.364(3) .
C5 H5 0.9500 .
C6 N1 1.356(2) .
C6 H6 0.9500 .
C7 C8 1.383(3) .
C7 C12 1.383(3) .
C7 N1 1.453(2) .
C8 C9 1.380(2) .
C8 H8 0.9500 .
C9 C10 1.397(3) .
C9 H9 0.9500 .
C10 N2 1.369(2) .
C10 C11 1.394(3) .
C11 C12 1.385(3) .
C11 H11 0.9500 .
C12 H12 0.9500 .
N2 H2A 0.85(3) .
N2 H2B 0.86(3) .
O1 Cu1 1.9311(12) .
O2 Cu1 1.9113(12) .
O3 S1B 1.468(19) .
O3 S1 1.4954(18) .
Cu1 O2 1.9113(12) 3_756
Cu1 O1 1.9311(12) 3_756
S1 C13 1.764(3) .
S1 C14 1.781(3) .
C13 H13A 0.9800 .
C13 H13B 0.9800 .
C13 H13C 0.9800 .
C14 H14A 0.9800 .
C14 H14B 0.9800 .
C14 H14C 0.9800 .

loop_
_geom_torsion_atom_site_label_1
_geom_torsion_atom_site_label_2
_geom_torsion_atom_site_label_3
_geom_torsion_atom_site_label_4
_geom_torsion
_geom_torsion_site_symmetry_4
N1 C2 C3 O2 179.22(17) .
C1 C2 C3 O2 1.4(3) .
N1 C2 C3 C4 2.2(3) .
C1 C2 C3 C4 -175.57(19) .
O2 C3 C4 O1 -3.2(2) .
C2 C3 C4 O1 173.97(17) .
O2 C3 C4 C5 178.63(16) .
C2 C3 C4 C5 -4.2(3) .
O1 C4 C5 C6 -174.49(18) .
C3 C4 C5 C6 3.5(3) .
C4 C5 C6 N1 -1.0(3) .
C12 C7 C8 C9 -0.3(3) .
N1 C7 C8 C9 177.94(16) .
C7 C8 C9 C10 -0.3(3) .
C8 C9 C10 N2 179.65(19) .
C8 C9 C10 C11 1.0(3) .
N2 C10 C11 C12 -179.64(18) .
C9 C10 C11 C12 -0.9(3) .
C8 C7 C12 C11 0.4(3) .
N1 C7 C12 C11 -177.93(16) .
C10 C11 C12 C7 0.3(3) .
C5 C6 N1 C2 -1.1(3) .
C5 C6 N1 C7 175.51(18) .
C3 C2 N1 C6 0.4(3) .
C1 C2 N1 C6 178.27(19) .
C3 C2 N1 C7 -176.11(16) .
C1 C2 N1 C7 1.7(3) .
C8 C7 N1 C6 109.8(2) .
C12 C7 N1 C6 -71.9(2) .
C8 C7 N1 C2 -73.6(2) .
C12 C7 N1 C2 104.7(2) .
C5 C4 O1 Cu1 177.12(15) .
C3 C4 O1 Cu1 -0.9(2) .
C2 C3 O2 Cu1 -171.56(15) .
C4 C3 O2 Cu1 5.53(19) .
C3 O2 Cu1 O2 -57(83) 3_756
C3 O2 Cu1 O1 175.24(12) 3_756
C3 O2 Cu1 O1 -4.76(12) .
C4 O1 Cu1 O2 3.14(12) .
C4 O1 Cu1 O2 -176.86(12) 3_756
C4 O1 Cu1 O1 150(5) 3_756
S1B O3 S1 C13 -51.7(10) .
S1B O3 S1 C14 51.8(11) .
